data_7115934
loop_
_publ_author_name
'Peili Zhang'
'Mei Wang'
'Yong Yang'
'Dehua Zheng'
'Kai Han'
'Licheng Sun'

_publ_section_title
;
 Highly efficient molecular nickel catalysts for electrochemical hydrogen
 production from neutral water
;
_journal_name_full Chem.Commun.
_journal_page_first 14153
_journal_paper_doi 10.1039/C4cc05511J
_journal_volume 50
_journal_year 2014
_chemical_formula_sum 'C29 H29 B2 F8 N6 Ni O0'
_chemical_formula_weight 693.91
_chemical_name_systematic
; 
 ? 
;
_space_group_IT_number 14
_symmetry_space_group_name_Hall '-P 2yn'
_symmetry_space_group_name_H-M 'P 1 21/n 1'
_atom_sites_solution_hydrogens geom
_atom_sites_solution_primary direct
_atom_sites_solution_secondary difmap
_audit_creation_method SHELXL-97
_cell_angle_alpha 90.00
_cell_angle_beta 113.471(2)
_cell_angle_gamma 90.00
_cell_formula_units_Z 4
_cell_length_a 11.0812(5)
_cell_length_b 23.7229(11)
_cell_length_c 13.0438(6)
_cell_measurement_temperature 296(2)
_cell_volume 3145.2(3)
_computing_structure_refinement 'SHELXL-97 (Sheldrick, 1997)'
_computing_structure_solution 'SHELXS-97 (Sheldrick, 1990)'
_diffrn_ambient_temperature 296(2)
_diffrn_measured_fraction_theta_full 0.999
_diffrn_measured_fraction_theta_max 0.999
_diffrn_radiation_monochromator graphite
_diffrn_radiation_source 'fine-focus sealed tube'
_diffrn_radiation_type MoK\a
_diffrn_radiation_wavelength 0.71073
_diffrn_reflns_av_R_equivalents 0.0185
_diffrn_reflns_av_sigmaI/netI 0.0248
_diffrn_reflns_limit_h_max 12
_diffrn_reflns_limit_h_min -13
_diffrn_reflns_limit_k_max 20
_diffrn_reflns_limit_k_min -28
_diffrn_reflns_limit_l_max 15
_diffrn_reflns_limit_l_min -14
_diffrn_reflns_number 12472
_diffrn_reflns_theta_full 25.00
_diffrn_reflns_theta_max 25.00
_diffrn_reflns_theta_min 1.91
_exptl_absorpt_coefficient_mu 0.695
_exptl_crystal_density_diffrn 1.465
_exptl_crystal_density_method 'not measured'
_exptl_crystal_F_000 1420
_refine_diff_density_max 0.805
_refine_diff_density_min -0.616
_refine_diff_density_rms 0.083
_refine_ls_extinction_method none
_refine_ls_goodness_of_fit_ref 1.102
_refine_ls_hydrogen_treatment mixed
_refine_ls_matrix_type full
_refine_ls_number_parameters 415
_refine_ls_number_reflns 5536
_refine_ls_number_restraints 0
_refine_ls_restrained_S_all 1.102
_refine_ls_R_factor_all 0.0806
_refine_ls_R_factor_gt 0.0682
_refine_ls_shift/su_max 0.002
_refine_ls_shift/su_mean 0.000
_refine_ls_structure_factor_coef Fsqd
_refine_ls_weighting_details 'calc w=1/[\s^2^(Fo^2^)+(0.1476P)^2^+1.7181P] where P=(Fo^2^+2Fc^2^)/3'
_refine_ls_weighting_scheme calc
_refine_ls_wR_factor_gt 0.2118
_refine_ls_wR_factor_ref 0.2223
_reflns_number_gt 4462
_reflns_number_total 5536
_reflns_threshold_expression >2sigma(I)
_cod_data_source_file c4cc05511j2.cif
_cod_data_source_block ok1
_cod_original_cell_volume 3145.2(2)
_cod_database_code 7115934

loop_
_symmetry_equiv_pos_as_xyz
'x, y, z'
'-x+1/2, y+1/2, -z+1/2'
'-x, -y, -z'
'x-1/2, -y-1/2, z-1/2'

loop_
_atom_site_label
_atom_site_type_symbol
_atom_site_fract_x
_atom_site_fract_y
_atom_site_fract_z
_atom_site_U_iso_or_equiv
_atom_site_adp_type
_atom_site_occupancy
_atom_site_symmetry_multiplicity
_atom_site_calc_flag
_atom_site_refinement_flags
Ni Ni 0.33985(5) 0.87753(2) 0.13940(4) 0.0421(2) Uani 1 1 d .
N1 N 0.3730(3) 0.83856(13) 0.0087(3) 0.0459(7) Uani 1 1 d .
N4 N 0.2363(3) 0.80783(13) 0.1716(3) 0.0448(7) Uani 1 1 d .
N6 N 0.1813(3) 0.92056(15) 0.0253(3) 0.0524(8) Uani 1 1 d .
N5 N 0.2840(3) 0.91135(14) 0.2670(3) 0.0498(8) Uani 1 1 d .
N2 N 0.4847(3) 0.93891(15) 0.1771(3) 0.0538(8) Uani 1 1 d .
N3 N 0.5092(4) 0.83052(18) 0.2327(3) 0.0658(11) Uani 1 1 d .
C5 C 0.4854(4) 0.80913(18) 0.0409(4) 0.0568(10) Uani 1 1 d .
C16 C 0.1846(5) 0.88414(18) 0.2766(4) 0.0561(11) Uani 1 1 d .
C1 C 0.2917(4) 0.83758(17) -0.1001(3) 0.0524(10) Uani 1 1 d .
H1A H 0.2131 0.8576 -0.1228 0.063 Uiso 1 1 calc R
C28 C 0.0942(5) 0.9394(2) -0.0464(4) 0.0618(12) Uani 1 1 d .
C22 C 0.0907(5) 0.72198(18) 0.0917(4) 0.0553(11) Uani 1 1 d .
C14 C 0.3401(6) 0.7800(2) 0.2674(5) 0.0837(17) Uani 1 1 d .
H14A H 0.3457 0.7992 0.3349 0.100 Uiso 1 1 calc R
H14B H 0.3118 0.7417 0.2714 0.100 Uiso 1 1 calc R
C17 C 0.1232(5) 0.9029(2) 0.3439(4) 0.0696(13) Uani 1 1 d .
H17A H 0.0549 0.8824 0.3499 0.083 Uiso 1 1 calc R
C23 C -0.0449(5) 0.7278(2) 0.0591(4) 0.0629(12) Uani 1 1 d .
H23A H -0.0852 0.7618 0.0292 0.075 Uiso 1 1 calc R
C21 C 0.1714(5) 0.76914(19) 0.0751(3) 0.0589(11) Uani 1 1 d .
H21A H 0.2392 0.7528 0.0550 0.071 Uiso 1 1 calc R
H21B H 0.1149 0.7915 0.0120 0.071 Uiso 1 1 calc R
C12 C 0.4769(5) 0.9890(2) 0.1280(4) 0.0648(12) Uani 1 1 d .
H12A H 0.4013 0.9981 0.0658 0.078 Uiso 1 1 calc R
C20 C 0.3257(5) 0.95923(19) 0.3251(4) 0.0623(11) Uani 1 1 d .
H20A H 0.3966 0.9783 0.3204 0.075 Uiso 1 1 calc R
C18 C 0.1651(5) 0.9527(2) 0.4020(4) 0.0694(13) Uani 1 1 d .
H18A H 0.1250 0.9666 0.4473 0.083 Uiso 1 1 calc R
C15 C 0.1356(5) 0.8320(2) 0.2061(5) 0.0698(14) Uani 1 1 d .
H15A H 0.1105 0.8041 0.2483 0.084 Uiso 1 1 calc R
H15B H 0.0579 0.8414 0.1401 0.084 Uiso 1 1 calc R
C8 C 0.5935(5) 0.9254(2) 0.2691(4) 0.0684(13) Uani 1 1 d .
C2 C 0.3192(6) 0.8085(2) -0.1789(4) 0.0708(13) Uani 1 1 d .
H2A H 0.2618 0.8098 -0.2538 0.085 Uiso 1 1 calc R
C11 C 0.5789(7) 1.0278(3) 0.1679(6) 0.093(2) Uani 1 1 d .
H11A H 0.5718 1.0629 0.1343 0.111 Uiso 1 1 calc R
C6 C 0.5766(4) 0.8140(2) 0.1609(5) 0.0731(14) Uani 1 1 d .
H6A H 0.6198 0.7780 0.1863 0.088 Uiso 1 1 calc R
H6B H 0.6440 0.8416 0.1681 0.088 Uiso 1 1 calc R
C27 C 0.1454(6) 0.6707(2) 0.1339(6) 0.0904(19) Uani 1 1 d .
H27A H 0.2350 0.6649 0.1544 0.108 Uiso 1 1 calc R
C19 C 0.2666(5) 0.9810(2) 0.3916(4) 0.0692(13) Uani 1 1 d .
H19A H 0.2959 1.0149 0.4292 0.083 Uiso 1 1 calc R
C7 C 0.5910(6) 0.8691(3) 0.3195(4) 0.0814(17) Uani 1 1 d .
H7A H 0.6798 0.8543 0.3545 0.098 Uiso 1 1 calc R
H7B H 0.5560 0.8729 0.3765 0.098 Uiso 1 1 calc R
C24 C -0.1201(5) 0.6838(2) 0.0704(4) 0.0718(14) Uani 1 1 d .
H24A H -0.2104 0.6884 0.0477 0.086 Uiso 1 1 calc R
C13 C 0.4634(6) 0.7778(3) 0.2687(6) 0.104(2) Uani 1 1 d .
H13A H 0.4664 0.7473 0.2202 0.125 Uiso 1 1 calc R
H13B H 0.5247 0.7686 0.3439 0.125 Uiso 1 1 calc R
C4 C 0.5157(6) 0.7777(3) -0.0352(6) 0.0904(18) Uani 1 1 d .
H4A H 0.5927 0.7565 -0.0115 0.109 Uiso 1 1 calc R
C25 C -0.0632(8) 0.6339(3) 0.1145(6) 0.090(2) Uani 1 1 d .
H25A H -0.1137 0.6044 0.1230 0.108 Uiso 1 1 calc R
C29 C -0.0177(7) 0.9629(3) -0.1392(5) 0.103(2) Uani 1 1 d .
C9 C 0.6989(5) 0.9615(3) 0.3095(6) 0.092(2) Uani 1 1 d .
H9A H 0.7745 0.9512 0.3705 0.111 Uiso 1 1 calc R
C3 C 0.4309(7) 0.7781(3) -0.1460(6) 0.098(2) Uani 1 1 d .
H3A H 0.4506 0.7574 -0.1980 0.117 Uiso 1 1 calc R
C26 C 0.0686(9) 0.6277(2) 0.1460(8) 0.107(3) Uani 1 1 d .
H26A H 0.1079 0.5936 0.1766 0.129 Uiso 1 1 calc R
C10 C 0.6921(7) 1.0126(4) 0.2596(8) 0.111(3) Uani 1 1 d .
H10A H 0.7629 1.0374 0.2869 0.134 Uiso 1 1 calc R
F4 F -0.4040(6) 0.6400(3) 0.0772(6) 0.186(3) Uani 1 1 d .
F3 F -0.4977(6) 0.6418(3) 0.1952(5) 0.167(2) Uani 1 1 d .
B1 B -0.5141(6) 0.6257(2) 0.0885(5) 0.0633(14) Uani 1 1 d .
F8 F 0.1715(6) 1.1445(4) -0.1274(7) 0.203(4) Uani 1 1 d .
F2 F -0.6028(7) 0.6574(4) 0.0183(8) 0.241(4) Uani 1 1 d .
F7 F 0.3300(6) 1.0970(3) -0.0061(8) 0.227(4) Uani 1 1 d .
F1 F -0.5473(12) 0.5758(3) 0.0671(7) 0.280(5) Uani 1 1 d .
F6 F 0.1319(10) 1.0710(4) -0.0485(11) 0.295(6) Uani 1 1 d .
F5 F 0.1885(11) 1.1437(4) 0.0384(7) 0.249(5) Uani 1 1 d .
B2 B 0.2061(11) 1.1092(4) -0.0349(17) 0.144(5) Uani 1 1 d .

loop_
_atom_site_aniso_label
_atom_site_aniso_U_11
_atom_site_aniso_U_22
_atom_site_aniso_U_33
_atom_site_aniso_U_23
_atom_site_aniso_U_13
_atom_site_aniso_U_12
Ni 0.0435(3) 0.0446(4) 0.0360(3) 0.00498(18) 0.0133(2) 0.00015(19)
N1 0.0479(18) 0.0435(17) 0.0505(18) 0.0073(14) 0.0240(15) 0.0024(14)
N4 0.0561(19) 0.0425(17) 0.0381(16) -0.0037(13) 0.0211(14) -0.0050(14)
N6 0.055(2) 0.0523(19) 0.0479(19) 0.0035(15) 0.0190(17) 0.0109(16)
N5 0.063(2) 0.0445(18) 0.0434(17) -0.0037(14) 0.0222(16) -0.0034(15)
N2 0.0514(19) 0.060(2) 0.0476(19) -0.0049(16) 0.0177(16) -0.0101(16)
N3 0.048(2) 0.075(3) 0.063(2) 0.031(2) 0.0105(18) 0.0062(18)
C5 0.054(2) 0.047(2) 0.073(3) 0.012(2) 0.030(2) 0.0067(19)
C16 0.073(3) 0.052(2) 0.053(2) -0.0072(18) 0.035(2) -0.003(2)
C1 0.065(3) 0.051(2) 0.046(2) 0.0060(17) 0.027(2) 0.0012(19)
C28 0.073(3) 0.062(3) 0.051(2) -0.001(2) 0.024(2) 0.020(2)
C22 0.074(3) 0.051(2) 0.051(2) -0.0152(18) 0.035(2) -0.019(2)
C14 0.089(4) 0.068(3) 0.076(3) 0.033(3) 0.014(3) -0.014(3)
C17 0.074(3) 0.075(3) 0.074(3) -0.011(3) 0.044(3) -0.003(3)
C23 0.076(3) 0.063(3) 0.049(2) -0.007(2) 0.024(2) -0.015(2)
C21 0.079(3) 0.060(3) 0.045(2) -0.0143(19) 0.033(2) -0.024(2)
C12 0.074(3) 0.058(3) 0.071(3) -0.009(2) 0.038(3) -0.013(2)
C20 0.078(3) 0.055(3) 0.056(3) -0.009(2) 0.029(2) -0.010(2)
C18 0.089(4) 0.067(3) 0.063(3) -0.011(2) 0.042(3) 0.010(3)
C15 0.083(3) 0.065(3) 0.082(3) -0.025(2) 0.055(3) -0.024(2)
C8 0.053(3) 0.096(4) 0.051(3) -0.020(2) 0.015(2) -0.006(2)
C2 0.095(4) 0.067(3) 0.064(3) -0.001(2) 0.046(3) 0.000(3)
C11 0.100(5) 0.069(3) 0.128(6) -0.030(3) 0.065(5) -0.033(3)
C6 0.048(2) 0.067(3) 0.095(4) 0.011(3) 0.019(3) 0.014(2)
C27 0.089(4) 0.049(3) 0.143(6) -0.020(3) 0.056(4) -0.010(3)
C19 0.093(4) 0.056(3) 0.060(3) -0.015(2) 0.033(3) -0.001(2)
C7 0.063(3) 0.123(5) 0.042(2) 0.016(3) 0.004(2) 0.012(3)
C24 0.079(3) 0.083(4) 0.063(3) -0.017(3) 0.038(3) -0.032(3)
C13 0.075(4) 0.109(5) 0.115(5) 0.075(4) 0.023(3) 0.012(3)
C4 0.090(4) 0.075(4) 0.124(5) 0.008(3) 0.062(4) 0.030(3)
C25 0.123(6) 0.071(4) 0.095(4) -0.017(3) 0.064(4) -0.038(4)
C29 0.100(4) 0.120(5) 0.062(3) 0.010(3) 0.001(3) 0.058(4)
C9 0.058(3) 0.114(5) 0.090(4) -0.049(4) 0.014(3) -0.019(3)
C3 0.120(5) 0.102(5) 0.083(4) -0.011(3) 0.053(4) 0.029(4)
C26 0.133(7) 0.043(3) 0.153(7) 0.000(3) 0.066(6) -0.010(3)
C10 0.073(4) 0.110(6) 0.151(7) -0.069(5) 0.044(4) -0.045(4)
F4 0.140(5) 0.260(8) 0.190(6) -0.041(5) 0.101(5) -0.044(5)
F3 0.147(4) 0.227(6) 0.132(4) -0.056(4) 0.060(4) -0.035(4)
B1 0.057(3) 0.061(3) 0.071(4) 0.003(3) 0.024(3) -0.002(2)
F8 0.121(5) 0.240(8) 0.285(10) 0.083(7) 0.120(6) 0.040(4)
F2 0.153(5) 0.258(9) 0.231(8) 0.103(7) -0.007(5) 0.012(6)
F7 0.149(5) 0.176(6) 0.374(12) 0.137(7) 0.122(7) 0.062(5)
F1 0.469(15) 0.129(5) 0.227(8) -0.048(5) 0.122(9) -0.144(7)
F6 0.289(10) 0.226(8) 0.436(16) -0.020(10) 0.214(11) -0.133(8)
F5 0.359(13) 0.192(7) 0.178(7) 0.018(6) 0.087(8) 0.070(8)
B2 0.101(7) 0.073(5) 0.294(18) 0.027(8) 0.117(10) -0.001(5)

loop_
_atom_type_symbol
_atom_type_description
_atom_type_scat_dispersion_real
_atom_type_scat_dispersion_imag
_atom_type_scat_source
C C 0.0033 0.0016 'International Tables Vol C Tables 4.2.6.8 and 6.1.1.4'
H H 0.0000 0.0000 'International Tables Vol C Tables 4.2.6.8 and 6.1.1.4'
B B 0.0013 0.0007 'International Tables Vol C Tables 4.2.6.8 and 6.1.1.4'
N N 0.0061 0.0033 'International Tables Vol C Tables 4.2.6.8 and 6.1.1.4'
O O 0.0106 0.0060 'International Tables Vol C Tables 4.2.6.8 and 6.1.1.4'
F F 0.0171 0.0103 'International Tables Vol C Tables 4.2.6.8 and 6.1.1.4'
Ni Ni 0.3393 1.1124 'International Tables Vol C Tables 4.2.6.8 and 6.1.1.4'

loop_
_geom_angle_atom_site_label_1
_geom_angle_atom_site_label_2
_geom_angle_atom_site_label_3
_geom_angle
N6 Ni N2 100.36(14)
N6 Ni N1 90.35(13)
N2 Ni N1 97.62(13)
N6 Ni N3 170.42(15)
N2 Ni N3 78.89(15)
N1 Ni N3 80.32(15)
N6 Ni N5 87.08(13)
N2 Ni N5 89.35(13)
N1 Ni N5 172.91(12)
N3 Ni N5 102.44(15)
N6 Ni N4 98.87(13)
N2 Ni N4 156.44(13)
N1 Ni N4 95.74(12)
N3 Ni N4 84.36(14)
N5 Ni N4 78.16(12)
C5 N1 C1 118.0(4)
C5 N1 Ni 114.7(3)
C1 N1 Ni 127.2(3)
C15 N4 C14 110.2(4)
C15 N4 C21 109.1(3)
C14 N4 C21 113.0(4)
C15 N4 Ni 106.8(3)
C14 N4 Ni 102.3(3)
C21 N4 Ni 115.1(2)
C28 N6 Ni 171.8(3)
C16 N5 C20 118.1(4)
C16 N5 Ni 113.5(3)
C20 N5 Ni 127.8(3)
C12 N2 C8 119.9(4)
C12 N2 Ni 127.8(3)
C8 N2 Ni 112.0(3)
C7 N3 C6 110.3(4)
C7 N3 C13 117.8(5)
C6 N3 C13 107.4(5)
C7 N3 Ni 104.6(3)
C6 N3 Ni 109.7(3)
C13 N3 Ni 106.8(3)
N1 C5 C4 121.1(5)
N1 C5 C6 116.4(4)
C4 C5 C6 122.5(5)
N5 C16 C17 122.8(4)
N5 C16 C15 117.0(4)
C17 C16 C15 120.2(4)
N1 C1 C2 123.0(4)
N1 C1 H1A 118.5
C2 C1 H1A 118.5
N6 C28 C29 179.2(5)
C27 C22 C23 117.3(4)
C27 C22 C21 121.7(5)
C23 C22 C21 120.9(4)
C13 C14 N4 117.9(5)
C13 C14 H14A 107.8
N4 C14 H14A 107.8
C13 C14 H14B 107.8
N4 C14 H14B 107.8
H14A C14 H14B 107.2
C18 C17 C16 118.8(5)
C18 C17 H17A 120.6
C16 C17 H17A 120.6
C24 C23 C22 121.1(5)
C24 C23 H23A 119.5
C22 C23 H23A 119.5
N4 C21 C22 116.9(3)
N4 C21 H21A 108.1
C22 C21 H21A 108.1
N4 C21 H21B 108.1
C22 C21 H21B 108.1
H21A C21 H21B 107.3
N2 C12 C11 121.5(5)
N2 C12 H12A 119.3
C11 C12 H12A 119.3
N5 C20 C19 122.0(5)
N5 C20 H20A 119.0
C19 C20 H20A 119.0
C19 C18 C17 118.5(4)
C19 C18 H18A 120.7
C17 C18 H18A 120.7
N4 C15 C16 111.8(4)
N4 C15 H15A 109.2
C16 C15 H15A 109.2
N4 C15 H15B 109.2
C16 C15 H15B 109.2
H15A C15 H15B 107.9
N2 C8 C9 120.8(6)
N2 C8 C7 115.8(4)
C9 C8 C7 123.4(5)
C3 C2 C1 118.8(5)
C3 C2 H2A 120.6
C1 C2 H2A 120.6
C10 C11 C12 118.1(6)
C10 C11 H11A 120.9
C12 C11 H11A 120.9
N3 C6 C5 112.8(4)
N3 C6 H6A 109.0
C5 C6 H6A 109.0
N3 C6 H6B 109.0
C5 C6 H6B 109.0
H6A C6 H6B 107.8
C26 C27 C22 120.5(6)
C26 C27 H27A 119.7
C22 C27 H27A 119.7
C18 C19 C20 119.7(4)
C18 C19 H19A 120.2
C20 C19 H19A 120.2
N3 C7 C8 109.6(4)
N3 C7 H7A 109.8
C8 C7 H7A 109.8
N3 C7 H7B 109.8
C8 C7 H7B 109.8
H7A C7 H7B 108.2
C25 C24 C23 120.4(6)
C25 C24 H24A 119.8
C23 C24 H24A 119.8
C14 C13 N3 115.4(5)
C14 C13 H13A 108.4
N3 C13 H13A 108.4
C14 C13 H13B 108.4
N3 C13 H13B 108.4
H13A C13 H13B 107.5
C3 C4 C5 119.4(5)
C3 C4 H4A 120.3
C5 C4 H4A 120.3
C24 C25 C26 119.0(5)
C24 C25 H25A 120.5
C26 C25 H25A 120.5
C10 C9 C8 119.7(6)
C10 C9 H9A 120.2
C8 C9 H9A 120.2
C2 C3 C4 119.6(5)
C2 C3 H3A 120.2
C4 C3 H3A 120.2
C27 C26 C25 121.6(6)
C27 C26 H26A 119.2
C25 C26 H26A 119.2
C9 C10 C11 119.9(5)
C9 C10 H10A 120.0
C11 C10 H10A 120.0
F1 B1 F2 108.9(8)
F1 B1 F4 115.0(8)
F2 B1 F4 104.3(7)
F1 B1 F3 113.5(7)
F2 B1 F3 108.1(7)
F4 B1 F3 106.4(6)
F6 B2 F7 117.3(10)
F6 B2 F5 106.6(12)
F7 B2 F5 111.6(15)
F6 B2 F8 113.2(16)
F7 B2 F8 106.2(9)
F5 B2 F8 100.7(8)

loop_
_geom_bond_atom_site_label_1
_geom_bond_atom_site_label_2
_geom_bond_distance
Ni N6 2.064(3)
Ni N2 2.076(3)
Ni N1 2.096(3)
Ni N3 2.104(4)
Ni N5 2.149(3)
Ni N4 2.147(3)
N1 C5 1.341(5)
N1 C1 1.345(5)
N4 C15 1.476(6)
N4 C14 1.474(6)
N4 C21 1.491(5)
N6 C28 1.134(6)
N5 C16 1.325(6)
N5 C20 1.341(5)
N2 C12 1.336(6)
N2 C8 1.357(6)
N3 C7 1.458(7)
N3 C6 1.465(7)
N3 C13 1.494(7)
C5 C4 1.385(8)
C5 C6 1.492(7)
C16 C17 1.381(6)
C16 C15 1.508(6)
C1 C2 1.369(6)
C1 H1A 0.9300
C28 C29 1.455(7)
C22 C27 1.373(7)
C22 C23 1.396(7)
C22 C21 1.501(6)
C14 C13 1.361(8)
C14 H14A 0.9700
C14 H14B 0.9700
C17 C18 1.381(7)
C17 H17A 0.9300
C23 C24 1.378(7)
C23 H23A 0.9300
C21 H21A 0.9700
C21 H21B 0.9700
C12 C11 1.388(7)
C12 H12A 0.9300
C20 C19 1.379(7)
C20 H20A 0.9300
C18 C19 1.362(7)
C18 H18A 0.9300
C15 H15A 0.9700
C15 H15B 0.9700
C8 C9 1.373(8)
C8 C7 1.493(8)
C2 C3 1.348(8)
C2 H2A 0.9300
C11 C10 1.392(10)
C11 H11A 0.9300
C6 H6A 0.9700
C6 H6B 0.9700
C27 C26 1.377(9)
C27 H27A 0.9300
C19 H19A 0.9300
C7 H7A 0.9700
C7 H7B 0.9700
C24 C25 1.358(9)
C24 H24A 0.9300
C13 H13A 0.9700
C13 H13B 0.9700
C4 C3 1.375(9)
C4 H4A 0.9300
C25 C26 1.358(11)
C25 H25A 0.9300
C9 C10 1.364(11)
C9 H9A 0.9300
C3 H3A 0.9300
C26 H26A 0.9300
C10 H10A 0.9300
F4 B1 1.329(8)
F3 B1 1.384(8)
B1 F1 1.237(8)
B1 F2 1.286(8)
F8 B2 1.390(16)
F7 B2 1.303(11)
F6 B2 1.190(11)
F5 B2 1.331(16)
